data_1572717
loop_
_publ_author_name
'Larsen, Emil Mickey Hilligs&#xf8;e'
'Brock-Nannestad, Theis'
'Skibsted, J&#xf8;rgen'
'Reinholdt, Anders'
'Bendix, Jesper'

_publ_section_title
;
 A homoleptic Ag<sup>III</sup> complex stabilized by succinimidate
 ligands.
;
_journal_issue 43
_journal_name_full 'Chemical science'
_journal_page_first 18067
_journal_page_last 18075
_journal_paper_doi 10.1039/d4sc04843a
_journal_volume 15
_journal_year 2024
_chemical_formula_moiety '0.25(C32 H48 Ag4 Cs4 N8 O24), 2(H2 O)'
_chemical_formula_sum 'C8 H16 Ag Cs N2 O8'
_chemical_formula_weight 509.01
_space_group_crystal_system triclinic
_space_group_IT_number 2
_space_group_name_Hall '-P 1'
_space_group_name_H-M_alt 'P -1'
_atom_sites_solution_hydrogens mixed
_audit_creation_date 2018-07-06
_audit_creation_method
;
Olex2 1.2
(compiled 2015.09.30 svn.r3233 for OlexSys, GUI svn.r5103)
;
_audit_update_record
;
2024-07-21 deposited with the CCDC.	2024-09-17 downloaded from the CCDC.
;
_cell_angle_alpha 68.125(2)
_cell_angle_beta 73.051(2)
_cell_angle_gamma 76.873(2)
_cell_formula_units_Z 4
_cell_length_a 9.7035(6)
_cell_length_b 13.0999(8)
_cell_length_c 13.5608(9)
_cell_measurement_reflns_used 9570
_cell_measurement_temperature 120(2)
_cell_measurement_theta_max 29.538
_cell_measurement_theta_min 2.446
_cell_volume 1516.49(17)
_computing_molecular_graphics 'Olex2 (Dolomanov et al., 2009)'
_computing_publication_material 'Olex2 (Dolomanov et al., 2009)'
_computing_structure_refinement 'ShelXL (Sheldrick, 2015)'
_computing_structure_solution 'olex2.solve (Bourhis et al., 2015)'
_diffrn_ambient_temperature 120(2)
_diffrn_measured_fraction_theta_full 0.998
_diffrn_measured_fraction_theta_max 0.999
_diffrn_measurement_device_type 'Bruker APEX-II CCD'
_diffrn_measurement_method '\f and \w scans'
_diffrn_radiation_type MoK\a
_diffrn_radiation_wavelength 0.71073
_diffrn_reflns_av_R_equivalents 0.0416
_diffrn_reflns_av_unetI/netI 0.0280
_diffrn_reflns_Laue_measured_fraction_full 0.998
_diffrn_reflns_Laue_measured_fraction_max 0.999
_diffrn_reflns_limit_h_max 13
_diffrn_reflns_limit_h_min -13
_diffrn_reflns_limit_k_max 17
_diffrn_reflns_limit_k_min -18
_diffrn_reflns_limit_l_max 18
_diffrn_reflns_limit_l_min -18
_diffrn_reflns_number 51926
_diffrn_reflns_point_group_measured_fraction_full 0.998
_diffrn_reflns_point_group_measured_fraction_max 0.999
_diffrn_reflns_theta_full 26.000
_diffrn_reflns_theta_max 29.575
_diffrn_reflns_theta_min 2.446
_diffrn_standards_number 0
_exptl_absorpt_coefficient_mu 3.730
_exptl_absorpt_correction_T_max 0.7459
_exptl_absorpt_correction_T_min 0.6596
_exptl_absorpt_correction_type multi-scan
_exptl_absorpt_process_details
;
SADABS-2016/2 (Bruker,2016/2) was used for absorption correction.
wR2(int) was 0.0714 before and 0.0555 after correction.
The Ratio of minimum to maximum transmission is 0.8843.
The \l/2 correction factor is Not present.
;
_exptl_crystal_colour 'clear colourless'
_exptl_crystal_colour_lustre clear
_exptl_crystal_colour_primary colourless
_exptl_crystal_density_diffrn 2.229
_exptl_crystal_description plate
_exptl_crystal_F_000 976
_exptl_crystal_recrystallization_method 'Re-crystallisation from solvent: water'
_exptl_crystal_size_max 0.226
_exptl_crystal_size_mid 0.098
_exptl_crystal_size_min 0.038
_refine_diff_density_max 0.706
_refine_diff_density_min -0.880
_refine_diff_density_rms 0.118
_refine_ls_extinction_method none
_refine_ls_goodness_of_fit_ref 1.026
_refine_ls_hydrogen_treatment mixed
_refine_ls_matrix_type full
_refine_ls_number_parameters 412
_refine_ls_number_reflns 8488
_refine_ls_number_restraints 1
_refine_ls_restrained_S_all 1.026
_refine_ls_R_factor_all 0.0346
_refine_ls_R_factor_gt 0.0218
_refine_ls_shift/su_max 0.003
_refine_ls_shift/su_mean 0.000
_refine_ls_structure_factor_coef Fsqd
_refine_ls_weighting_details 'w=1/[\s^2^(Fo^2^)+(0.0186P)^2^+0.7325P] where P=(Fo^2^+2Fc^2^)/3'
_refine_ls_weighting_scheme calc
_refine_ls_wR_factor_gt 0.0419
_refine_ls_wR_factor_ref 0.0451
_reflns_Friedel_coverage 0.000
_reflns_number_gt 7001
_reflns_number_total 8488
_reflns_threshold_expression 'I > 2\s(I)'
_cod_data_source_file d4sc04843a2.cif
_cod_data_source_block mo_d8v3473_0m-1
_cod_depositor_comments 'Adding full bibliography for 1572714--1572719.cif.'
_cod_database_code 1572717
_shelxl_version_number 2013-3
_shelx_space_group_comment
;
The symmetry employed for this shelxl refinement is uniquely defined
by the following loop, which should always be used as a source of
symmetry information in preference to the above space-group names.
They are only intended as comments.
;
_shelx_estimated_absorpt_t_max 0.871
_shelx_estimated_absorpt_t_min 0.486
_olex2_refinement_description
;
1. Fixed Uiso
 At 1.2 times of:
  All C(H,H) groups, All O(H,H,H,H,H,H,H,H,H,H,H,H,H,H,H,H) groups
2. Restrained distances
 H12A_$1-H15C
 2.2 with sigma of 0.01
3.a Secondary CH2 refined with riding coordinates:
 C11(H11A,H11B), C7(H7A,H7B), C10(H10A,H10B), C2(H2A,H2B), C3(H3A,H3B), C6(H6A,
 H6B), C14(H14A,H14B), C15(H15A,H15B)
;
_olex2_submission_special_instructions 'No special instructions were received'

loop_
_space_group_symop_operation_xyz
'x, y, z'
'-x, -y, -z'

loop_
_atom_site_label
_atom_site_type_symbol
_atom_site_fract_x
_atom_site_fract_y
_atom_site_fract_z
_atom_site_U_iso_or_equiv
_atom_site_adp_type
_atom_site_occupancy
_atom_site_site_symmetry_order
_atom_site_calc_flag
_atom_site_refinement_flags_posn
_atom_site_refinement_flags_adp
_atom_site_refinement_flags_occupancy
_atom_site_disorder_assembly
_atom_site_disorder_group
Cs2 Cs 0.92424(2) 0.66721(2) 0.07752(2) 0.01721(4) Uani 1 1 d . . . . .
Cs1 Cs 0.05917(2) 0.98899(2) 0.16237(2) 0.01640(4) Uani 1 1 d . . . . .
Ag3 Ag 0.5000 0.5000 0.0000 0.01482(5) Uani 1 2 d S T P . .
Ag1 Ag 0.5000 1.0000 0.0000 0.01422(5) Uani 1 2 d S T P . .
Ag2 Ag 0.49969(2) 0.75494(2) -0.00196(2) 0.01496(4) Uani 1 1 d . . . . .
O6 O 0.41817(18) 0.85783(14) -0.25075(14) 0.0212(4) Uani 1 1 d . . . . .
O4 O 0.59861(18) 0.63442(14) 0.23032(14) 0.0211(4) Uani 1 1 d . . . . .
C8 C 0.4651(2) 0.64835(18) 0.24416(18) 0.0149(4) Uani 1 1 d . . . . .
N3 N 0.6066(2) 0.81009(15) -0.16509(15) 0.0154(4) Uani 1 1 d . . . . .
N2 N 0.3946(2) 0.69619(15) 0.16138(15) 0.0151(4) Uani 1 1 d . . . . .
C12 C 0.5493(3) 0.84695(18) -0.25417(19) 0.0157(4) Uani 1 1 d . . . . .
O3 O 0.15686(18) 0.74790(14) 0.14654(14) 0.0227(4) Uani 1 1 d . . . . .
O5 O 0.83083(18) 0.79378(15) -0.13242(14) 0.0239(4) Uani 1 1 d . . . . .
C11 C 0.6664(3) 0.8751(2) -0.35883(19) 0.0189(5) Uani 1 1 d . . . . .
H11A H 0.6501 0.9546 -0.4026 0.023 Uiso 1 1 calc R . . . .
H11B H 0.6691 0.8294 -0.4035 0.023 Uiso 1 1 calc R . . . .
C5 C 0.2473(2) 0.70228(18) 0.20277(19) 0.0165(5) Uani 1 1 d . . . . .
C7 C 0.3589(3) 0.6160(2) 0.35445(19) 0.0190(5) Uani 1 1 d . . . . .
H7A H 0.3660 0.6575 0.4002 0.023 Uiso 1 1 calc R . . . .
H7B H 0.3767 0.5354 0.3938 0.023 Uiso 1 1 calc R . . . .
C10 C 0.8061(3) 0.8480(2) -0.31916(19) 0.0200(5) Uani 1 1 d . . . . .
H10A H 0.8715 0.7866 -0.3416 0.024 Uiso 1 1 calc R . . . .
H10B H 0.8581 0.9138 -0.3480 0.024 Uiso 1 1 calc R . . . .
O1 O 0.33832(17) 0.91296(14) 0.26400(14) 0.0214(4) Uani 1 1 d . . . . .
C2 C 0.5562(2) 0.84977(19) 0.33734(18) 0.0171(5) Uani 1 1 d . . . . .
H2A H 0.5418 0.7712 0.3780 0.020 Uiso 1 1 calc R . . . .
H2B H 0.5261 0.8918 0.3893 0.020 Uiso 1 1 calc R . . . .
C9 C 0.7540(2) 0.81415(18) -0.1962(2) 0.0171(5) Uani 1 1 d . . . . .
C1 C 0.4721(2) 0.89971(18) 0.24820(18) 0.0141(4) Uani 1 1 d . . . . .
N1 N 0.5632(2) 0.92812(15) 0.14733(15) 0.0135(4) Uani 1 1 d . . . . .
C3 C 0.7135(2) 0.8594(2) 0.27533(19) 0.0186(5) Uani 1 1 d . . . . .
H3A H 0.7543 0.9110 0.2937 0.022 Uiso 1 1 calc R . . . .
H3B H 0.7742 0.7861 0.2918 0.022 Uiso 1 1 calc R . . . .
O2 O 0.81092(17) 0.91788(14) 0.07965(13) 0.0212(4) Uani 1 1 d . . . . .
C6 C 0.2111(3) 0.6477(2) 0.3251(2) 0.0210(5) Uani 1 1 d . . . . .
H6A H 0.1630 0.5812 0.3461 0.025 Uiso 1 1 calc R . . . .
H6B H 0.1467 0.6999 0.3616 0.025 Uiso 1 1 calc R . . . .
N4 N 0.5925(2) 0.43299(15) 0.13572(15) 0.0147(4) Uani 1 1 d . . . . .
C16 C 0.7376(2) 0.42655(18) 0.1290(2) 0.0168(5) Uani 1 1 d . . . . .
C14 C 0.6271(3) 0.3479(2) 0.3168(2) 0.0205(5) Uani 1 1 d . . . . .
H14A H 0.6199 0.2691 0.3615 0.025 Uiso 1 1 calc R . . . .
H14B H 0.6079 0.3922 0.3659 0.025 Uiso 1 1 calc R . . . .
C15 C 0.7749(3) 0.3613(2) 0.2384(2) 0.0218(5) Uani 1 1 d . . . . .
H15A H 0.8311 0.4027 0.2576 0.026 Uiso 1 1 calc R . . . .
H15B H 0.8317 0.2883 0.2383 0.026 Uiso 1 1 calc R . . . .
C13 C 0.5230(3) 0.39086(18) 0.24188(19) 0.0162(5) Uani 1 1 d . . . . .
O8 O 0.82590(18) 0.46897(14) 0.04525(14) 0.0219(4) Uani 1 1 d . . . . .
O7 O 0.38987(18) 0.39030(14) 0.27388(14) 0.0215(4) Uani 1 1 d . . . . .
C4 C 0.7046(2) 0.90461(18) 0.15682(18) 0.0143(4) Uani 1 1 d . . . . .
O9 O -0.05028(19) 0.84766(17) 0.42166(15) 0.0245(4) Uani 1 1 d . . . . .
O13 O 0.2102(2) 0.33169(15) 0.48067(15) 0.0229(4) Uani 1 1 d . . . . .
O11 O -0.1720(2) 1.18310(17) 0.07747(16) 0.0259(4) Uani 1 1 d . . . . .
O14 O 0.2007(2) 0.84035(18) 0.48681(17) 0.0311(5) Uani 1 1 d . . . . .
O10 O -0.1975(2) 1.05759(17) 0.36966(18) 0.0308(5) Uani 1 1 d . . . . .
O12 O 1.1609(2) 0.4632(2) 0.17537(18) 0.0410(6) Uani 1 1 d . . . . .
O15 O -0.0245(2) 0.4107(2) 0.3779(2) 0.0464(6) Uani 1 1 d . . . . .
O16 O 0.7509(3) 0.5725(2) 0.3894(2) 0.0551(8) Uani 1 1 d . . . . .
H14C H 0.241(4) 0.864(3) 0.419(3) 0.066 Uiso 1 1 d R . . . .
H14D H 0.131(4) 0.827(3) 0.485(3) 0.066 Uiso 1 1 d R . . . .
H12A H 1.241(4) 0.447(3) 0.189(3) 0.066 Uiso 1 1 d DR . . . .
H12B H 1.181(4) 0.460(3) 0.114(3) 0.066 Uiso 1 1 d R . . . .
H11C H -0.186(4) 1.196(3) 0.022(3) 0.066 Uiso 1 1 d R . . . .
H11D H -0.258(4) 1.179(3) 0.120(3) 0.066 Uiso 1 1 d R . . . .
H16A H 0.814(4) 0.520(3) 0.384(3) 0.066 Uiso 1 1 d R . . . .
H16B H 0.702(5) 0.586(4) 0.354(4) 0.066 Uiso 1 1 d R . . . .
H13A H 0.272(4) 0.351(3) 0.422(3) 0.066 Uiso 1 1 d R . . . .
H13B H 0.227(4) 0.362(3) 0.521(3) 0.066 Uiso 1 1 d R . . . .
H9A H -0.106(4) 0.910(3) 0.416(3) 0.066 Uiso 1 1 d R . . . .
H9B H -0.110(4) 0.795(3) 0.450(3) 0.066 Uiso 1 1 d R . . . .
H10C H -0.218(4) 1.089(3) 0.419(3) 0.066 Uiso 1 1 d R . . . .
H10D H -0.272(4) 1.083(3) 0.357(3) 0.066 Uiso 1 1 d R . . . .
H15C H 0.034(3) 0.422(3) 0.310(3) 0.066 Uiso 1 1 d DR . . . .
H15D H 0.034(4) 0.391(3) 0.420(3) 0.066 Uiso 1 1 d R . . . .

loop_
_atom_site_aniso_label
_atom_site_aniso_U_11
_atom_site_aniso_U_22
_atom_site_aniso_U_33
_atom_site_aniso_U_23
_atom_site_aniso_U_13
_atom_site_aniso_U_12
Cs2 0.01495(7) 0.01530(7) 0.02155(8) -0.00582(6) -0.00516(6) -0.00149(5)
Cs1 0.01448(7) 0.01643(7) 0.01666(7) -0.00218(6) -0.00437(5) -0.00349(5)
Ag3 0.01492(11) 0.01608(11) 0.01327(12) -0.00330(9) -0.00487(9) -0.00219(9)
Ag1 0.01539(11) 0.01566(11) 0.01178(11) -0.00320(9) -0.00621(9) -0.00059(9)
Ag2 0.01464(8) 0.01666(8) 0.01340(8) -0.00390(7) -0.00403(6) -0.00249(6)
O6 0.0175(8) 0.0253(9) 0.0220(9) -0.0072(7) -0.0078(7) -0.0018(7)
O4 0.0192(8) 0.0244(9) 0.0204(9) -0.0078(7) -0.0081(7) 0.0014(7)
C8 0.0194(11) 0.0111(10) 0.0152(11) -0.0049(9) -0.0057(9) -0.0005(8)
N3 0.0164(9) 0.0156(9) 0.0143(10) -0.0049(8) -0.0028(7) -0.0035(7)
N2 0.0162(9) 0.0155(9) 0.0135(9) -0.0048(8) -0.0041(7) -0.0009(7)
C12 0.0205(11) 0.0115(10) 0.0162(11) -0.0050(9) -0.0057(9) -0.0012(8)
O3 0.0199(9) 0.0256(9) 0.0227(9) -0.0071(8) -0.0084(7) 0.0000(7)
O5 0.0218(9) 0.0293(10) 0.0229(9) -0.0057(8) -0.0095(7) -0.0071(7)
C11 0.0231(12) 0.0189(11) 0.0147(11) -0.0059(9) -0.0037(9) -0.0029(9)
C5 0.0181(11) 0.0128(10) 0.0212(12) -0.0078(9) -0.0053(9) -0.0019(9)
C7 0.0239(12) 0.0173(11) 0.0153(12) -0.0040(9) -0.0042(9) -0.0044(9)
C10 0.0184(11) 0.0221(12) 0.0178(12) -0.0068(10) -0.0005(9) -0.0037(9)
O1 0.0151(8) 0.0278(9) 0.0208(9) -0.0076(7) -0.0055(7) -0.0010(7)
C2 0.0179(11) 0.0195(11) 0.0132(11) -0.0042(9) -0.0049(9) -0.0018(9)
C9 0.0181(11) 0.0122(10) 0.0220(12) -0.0061(9) -0.0051(9) -0.0026(9)
C1 0.0183(11) 0.0109(10) 0.0143(11) -0.0040(9) -0.0059(9) -0.0018(8)
N1 0.0159(9) 0.0127(9) 0.0123(9) -0.0029(7) -0.0060(7) -0.0010(7)
C3 0.0164(11) 0.0242(12) 0.0164(12) -0.0054(10) -0.0066(9) -0.0032(9)
O2 0.0171(8) 0.0248(9) 0.0180(9) -0.0049(7) -0.0013(7) -0.0026(7)
C6 0.0204(12) 0.0218(12) 0.0192(12) -0.0068(10) -0.0016(10) -0.0035(10)
N4 0.0165(9) 0.0135(9) 0.0153(10) -0.0047(8) -0.0061(7) -0.0009(7)
C16 0.0187(11) 0.0138(11) 0.0226(12) -0.0093(9) -0.0084(9) -0.0004(9)
C14 0.0278(13) 0.0174(11) 0.0194(12) -0.0062(10) -0.0128(10) 0.0008(10)
C15 0.0214(12) 0.0248(13) 0.0230(13) -0.0091(11) -0.0122(10) 0.0013(10)
C13 0.0204(12) 0.0117(10) 0.0179(12) -0.0057(9) -0.0063(9) -0.0008(9)
O8 0.0185(8) 0.0240(9) 0.0237(9) -0.0077(8) -0.0034(7) -0.0059(7)
O7 0.0204(9) 0.0246(9) 0.0170(9) -0.0050(7) -0.0030(7) -0.0029(7)
C4 0.0172(11) 0.0110(10) 0.0161(11) -0.0050(9) -0.0060(9) -0.0007(8)
O9 0.0204(9) 0.0289(10) 0.0251(10) -0.0090(8) -0.0037(7) -0.0064(8)
O13 0.0262(10) 0.0240(9) 0.0182(9) -0.0057(8) -0.0033(7) -0.0074(7)
O11 0.0175(9) 0.0363(11) 0.0226(10) -0.0065(9) -0.0077(8) -0.0025(8)
O14 0.0281(11) 0.0432(12) 0.0244(10) -0.0118(9) -0.0048(9) -0.0094(9)
O10 0.0360(11) 0.0283(11) 0.0322(11) -0.0096(9) -0.0188(9) 0.0016(9)
O12 0.0285(11) 0.0617(15) 0.0294(12) -0.0168(11) -0.0122(9) 0.0109(10)
O15 0.0292(12) 0.0755(17) 0.0439(14) -0.0322(13) -0.0204(10) 0.0123(11)
O16 0.083(2) 0.0425(14) 0.0642(17) -0.0351(13) -0.0588(16) 0.0288(13)

loop_
_atom_type_symbol
_atom_type_description
_atom_type_scat_dispersion_real
_atom_type_scat_dispersion_imag
_atom_type_scat_source
C C 0.0033 0.0016 'International Tables Vol C Tables 4.2.6.8 and 6.1.1.4'
H H 0.0000 0.0000 'International Tables Vol C Tables 4.2.6.8 and 6.1.1.4'
Ag Ag -0.8971 1.1015 'International Tables Vol C Tables 4.2.6.8 and 6.1.1.4'
Cs Cs -0.3680 2.1192 'International Tables Vol C Tables 4.2.6.8 and 6.1.1.4'
N N 0.0061 0.0033 'International Tables Vol C Tables 4.2.6.8 and 6.1.1.4'
O O 0.0106 0.0060 'International Tables Vol C Tables 4.2.6.8 and 6.1.1.4'

loop_
_geom_angle_atom_site_label_1
_geom_angle_atom_site_label_2
_geom_angle_atom_site_label_3
_geom_angle
_geom_angle_site_symmetry_1
_geom_angle_site_symmetry_3
_geom_angle_publ_flag
Cs2 Cs2 H12B 49.2(7) 2_765 . ?
Cs1 Cs2 Cs2 150.917(5) 1_655 2_765 ?
Cs1 Cs2 Cs2 117.807(7) 2_675 2_765 ?
Cs1 Cs2 Cs1 57.762(6) 2_675 1_655 ?
Cs1 Cs2 H12B 129.6(7) 2_675 . ?
Cs1 Cs2 H12B 108.6(7) 1_655 . ?
O4 Cs2 Cs2 104.62(3) . 2_765 ?
O4 Cs2 Cs1 111.52(3) . 2_675 ?
O4 Cs2 Cs1 103.18(3) . 1_655 ?
O4 Cs2 H12B 118.9(7) . . ?
O3 Cs2 Cs2 120.39(3) 1_655 2_765 ?
O3 Cs2 Cs1 79.40(3) 1_655 2_675 ?
O3 Cs2 Cs1 33.51(3) 1_655 1_655 ?
O3 Cs2 O4 121.77(4) 1_655 . ?
O3 Cs2 O2 71.20(4) 1_655 . ?
O3 Cs2 O11 52.06(5) 1_655 2_675 ?
O3 Cs2 O12 67.99(6) 1_655 . ?
O3 Cs2 H12B 75.1(7) 1_655 . ?
O5 Cs2 Cs2 84.46(3) . 2_765 ?
O5 Cs2 Cs1 100.94(3) . 1_655 ?
O5 Cs2 Cs1 43.90(3) . 2_675 ?
O5 Cs2 O4 96.11(4) . . ?
O5 Cs2 O3 121.52(5) . 1_655 ?
O5 Cs2 O2 73.73(5) . . ?
O5 Cs2 O8 81.70(5) . . ?
O5 Cs2 O8 89.04(5) . 2_765 ?
O5 Cs2 O11 73.34(5) . 2_675 ?
O5 Cs2 O12 140.28(5) . . ?
O5 Cs2 H12B 125.8(7) . . ?
O2 Cs2 Cs2 158.05(3) . 2_765 ?
O2 Cs2 Cs1 37.72(3) . 1_655 ?
O2 Cs2 Cs1 42.55(3) . 2_675 ?
O2 Cs2 O4 80.60(4) . . ?
O2 Cs2 O12 137.33(5) . . ?
O2 Cs2 H12B 146.3(7) . . ?
O8 Cs2 Cs2 33.20(3) 2_765 2_765 ?
O8 Cs2 Cs2 32.57(3) . 2_765 ?
O8 Cs2 Cs1 101.67(3) 2_765 2_675 ?
O8 Cs2 Cs1 117.81(3) 2_765 1_655 ?
O8 Cs2 Cs1 175.41(3) . 1_655 ?
O8 Cs2 Cs1 125.31(3) . 2_675 ?
O8 Cs2 O4 136.90(4) 2_765 . ?
O8 Cs2 O4 72.69(4) . . ?
O8 Cs2 O3 147.25(4) . 1_655 ?
O8 Cs2 O3 90.09(4) 2_765 1_655 ?
O8 Cs2 O2 141.30(4) . . ?
O8 Cs2 O2 141.02(4) 2_765 . ?
O8 Cs2 O8 65.77(5) 2_765 . ?
O8 Cs2 O11 128.66(5) . 2_675 ?
O8 Cs2 O11 69.62(5) 2_765 2_675 ?
O8 Cs2 O12 79.46(6) . . ?
O8 Cs2 O12 51.32(5) 2_765 . ?
O8 Cs2 H12B 37.0(7) 2_765 . ?
O8 Cs2 H12B 72.4(7) . . ?
O11 Cs2 Cs2 99.76(4) 2_675 2_765 ?
O11 Cs2 Cs1 55.91(4) 2_675 1_655 ?
O11 Cs2 Cs1 43.73(3) 2_675 2_675 ?
O11 Cs2 O4 152.38(5) 2_675 . ?
O11 Cs2 O2 71.98(5) 2_675 . ?
O11 Cs2 O12 92.00(6) 2_675 . ?
O11 Cs2 H12B 87.0(7) 2_675 . ?
O12 Cs2 Cs2 61.39(4) . 2_765 ?
O12 Cs2 Cs1 100.49(5) . 1_655 ?
O12 Cs2 Cs1 135.70(4) . 2_675 ?
O12 Cs2 O4 110.95(5) . . ?
O12 Cs2 H12B 14.5(7) . . ?
Cs2 Cs1 Cs2 122.237(6) 2_675 1_455 ?
Cs2 Cs1 Cs1 69.596(6) 2_675 2_575 ?
Cs2 Cs1 H9A 94.6(7) 1_455 . ?
Cs2 Cs1 H9A 129.1(7) 2_675 . ?
Cs1 Cs1 Cs2 52.641(4) 2_575 1_455 ?
Cs1 Cs1 H9A 133.0(7) 2_575 . ?
Ag1 Cs1 Cs2 75.063(5) . 2_675 ?
Ag1 Cs1 Cs2 103.047(4) . 1_455 ?
Ag1 Cs1 Cs1 90.455(6) . 2_575 ?
Ag1 Cs1 H9A 133.3(7) . . ?
O3 Cs1 Cs2 134.93(3) . 2_675 ?
O3 Cs1 Cs2 33.88(3) . 1_455 ?
O3 Cs1 Cs1 75.15(3) . 2_575 ?
O3 Cs1 Ag1 78.10(3) . . ?
O3 Cs1 O1 78.93(4) . . ?
O3 Cs1 O2 69.79(4) . 1_455 ?
O3 Cs1 O9 81.69(5) . . ?
O3 Cs1 O10 125.54(5) . . ?
O3 Cs1 H9A 95.5(7) . . ?
O5 Cs1 Cs2 161.83(3) 2_675 1_455 ?
O5 Cs1 Cs2 41.94(3) 2_675 2_675 ?
O5 Cs1 Cs1 110.72(3) 2_675 2_575 ?
O5 Cs1 Ag1 66.96(3) 2_675 . ?
O5 Cs1 O3 144.37(5) 2_675 . ?
O5 Cs1 O1 74.03(4) 2_675 . ?
O5 Cs1 O2 137.13(4) 2_675 1_455 ?
O5 Cs1 O9 111.47(5) 2_675 . ?
O5 Cs1 O10 82.55(5) 2_675 . ?
O5 Cs1 H9A 103.2(7) 2_675 . ?
O1 Cs1 Cs2 109.61(3) . 2_675 ?
O1 Cs1 Cs2 112.40(3) . 1_455 ?
O1 Cs1 Cs1 137.53(3) . 2_575 ?
O1 Cs1 Ag1 51.23(3) . . ?
O1 Cs1 O2 148.01(4) . 1_455 ?
O1 Cs1 O9 73.29(4) . . ?
O1 Cs1 O10 100.65(5) . . ?
O1 Cs1 H9A 82.1(7) . . ?
O2 Cs1 Cs2 35.95(3) 1_455 1_455 ?
O2 Cs1 Cs2 86.85(3) 2_675 1_455 ?
O2 Cs1 Cs2 46.15(3) 2_675 2_675 ?
O2 Cs1 Cs2 97.46(3) 1_455 2_675 ?
O2 Cs1 Cs1 39.20(3) 1_455 2_575 ?
O2 Cs1 Cs1 44.62(3) 2_675 2_575 ?
O2 Cs1 Ag1 124.92(3) 1_455 . ?
O2 Cs1 Ag1 51.41(3) 2_675 . ?
O2 Cs1 O3 88.90(5) 2_675 . ?
O2 Cs1 O5 75.05(5) 2_675 2_675 ?
O2 Cs1 O1 102.58(4) 2_675 . ?
O2 Cs1 O2 83.81(4) 2_675 1_455 ?
O2 Cs1 O9 170.27(5) 2_675 . ?
O2 Cs1 O11 76.08(5) 2_675 . ?
O2 Cs1 O10 141.59(5) 2_675 . ?
O2 Cs1 O10 92.32(5) 1_455 . ?
O2 Cs1 H9A 94.1(7) 1_455 . ?
O2 Cs1 H9A 174.1(7) 2_675 . ?
O9 Cs1 Cs2 143.37(3) . 2_675 ?
O9 Cs1 Cs2 86.68(3) . 1_455 ?
O9 Cs1 Cs1 133.63(3) . 2_575 ?
O9 Cs1 Ag1 123.41(3) . . ?
O9 Cs1 O2 95.16(4) . 1_455 ?
O9 Cs1 O10 48.03(5) . . ?
O9 Cs1 H9A 15.2(7) . . ?
O11 Cs1 Cs2 101.16(4) . 1_455 ?
O11 Cs1 Cs2 45.47(4) . 2_675 ?
O11 Cs1 Cs1 63.61(4) . 2_575 ?
O11 Cs1 Ag1 119.67(4) . . ?
O11 Cs1 O3 134.06(5) . . ?
O11 Cs1 O5 73.20(5) . 2_675 ?
O11 Cs1 O1 146.35(5) . . ?
O11 Cs1 O2 65.63(5) . 1_455 ?
O11 Cs1 O9 112.35(5) . . ?
O11 Cs1 O10 67.68(5) . . ?
O11 Cs1 H9A 98.1(7) . . ?
O10 Cs1 Cs2 111.75(4) . 1_455 ?
O10 Cs1 Cs2 97.10(3) . 2_675 ?
O10 Cs1 Cs1 121.79(3) . 2_575 ?
O10 Cs1 Ag1 142.39(4) . . ?
O10 Cs1 H9A 32.8(7) . . ?
Ag2 Ag3 Ag2 180.0 . 2_665 ?
N4 Ag3 Ag2 90.09(5) 2_665 2_665 ?
N4 Ag3 Ag2 89.91(5) 2_665 . ?
N4 Ag3 Ag2 89.91(5) . 2_665 ?
N4 Ag3 Ag2 90.09(5) . . ?
N4 Ag3 N4 180.0 . 2_665 ?
Cs1 Ag1 Cs1 180.0 2_675 . ?
Ag2 Ag1 Cs1 86.045(4) 2_675 2_675 ?
Ag2 Ag1 Cs1 86.045(5) . . ?
Ag2 Ag1 Cs1 93.955(5) 2_675 . ?
Ag2 Ag1 Cs1 93.955(5) . 2_675 ?
Ag2 Ag1 Ag2 180.0 2_675 . ?
N1 Ag1 Cs1 88.87(5) 2_675 . ?
N1 Ag1 Cs1 91.13(5) 2_675 2_675 ?
N1 Ag1 Cs1 88.87(5) . 2_675 ?
N1 Ag1 Cs1 91.13(5) . . ?
N1 Ag1 Ag2 91.15(5) . 2_675 ?
N1 Ag1 Ag2 91.15(5) 2_675 . ?
N1 Ag1 Ag2 88.85(5) 2_675 2_675 ?
N1 Ag1 Ag2 88.85(5) . . ?
N1 Ag1 N1 180.0 . 2_675 ?
Ag1 Ag2 Ag3 179.110(6) . . ?
N3 Ag2 Ag3 94.06(5) . . ?
N3 Ag2 Ag1 86.67(5) . . ?
N3 Ag2 N2 178.73(7) . . ?
N2 Ag2 Ag3 84.78(5) . . ?
N2 Ag2 Ag1 94.49(5) . . ?
C8 O4 Cs2 152.22(15) . . ?
O4 C8 N2 123.7(2) . . ?
O4 C8 C7 124.9(2) . . ?
N2 C8 C7 111.46(19) . . ?
C12 N3 Ag2 128.15(15) . . ?
C12 N3 C9 110.22(19) . . ?
C9 N3 Ag2 121.63(15) . . ?
C8 N2 Ag2 123.71(15) . . ?
C8 N2 C5 109.93(19) . . ?
C5 N2 Ag2 126.33(15) . . ?
O6 C12 N3 124.4(2) . . ?
O6 C12 C11 124.2(2) . . ?
N3 C12 C11 111.3(2) . . ?
Cs1 O3 Cs2 112.60(5) . 1_455 ?
C5 O3 Cs2 135.48(15) . 1_455 ?
C5 O3 Cs1 106.49(14) . . ?
Cs2 O5 Cs1 94.16(5) . 2_675 ?
C9 O5 Cs2 153.59(16) . . ?
C9 O5 Cs1 109.09(15) . 2_675 ?
C12 C11 H11A 111.0 . . ?
C12 C11 H11B 111.0 . . ?
C12 C11 C10 103.70(19) . . ?
H11A C11 H11B 109.0 . . ?
C10 C11 H11A 111.0 . . ?
C10 C11 H11B 111.0 . . ?
N2 C5 C6 111.4(2) . . ?
O3 C5 N2 123.8(2) . . ?
O3 C5 C6 124.8(2) . . ?
C8 C7 H7A 111.1 . . ?
C8 C7 H7B 111.1 . . ?
C8 C7 C6 103.38(19) . . ?
H7A C7 H7B 109.1 . . ?
C6 C7 H7A 111.1 . . ?
C6 C7 H7B 111.1 . . ?
C11 C10 H10A 111.0 . . ?
C11 C10 H10B 111.0 . . ?
H10A C10 H10B 109.0 . . ?
C9 C10 C11 103.61(19) . . ?
C9 C10 H10A 111.0 . . ?
C9 C10 H10B 111.0 . . ?
C1 O1 Cs1 147.98(15) . . ?
H2A C2 H2B 109.0 . . ?
C1 C2 H2A 111.0 . . ?
C1 C2 H2B 111.0 . . ?
C1 C2 C3 103.61(18) . . ?
C3 C2 H2A 111.0 . . ?
C3 C2 H2B 111.0 . . ?
N3 C9 C10 110.9(2) . . ?
O5 C9 N3 123.9(2) . . ?
O5 C9 C10 125.2(2) . . ?
O1 C1 C2 124.8(2) . . ?
O1 C1 N1 123.9(2) . . ?
N1 C1 C2 111.30(19) . . ?
C1 N1 Ag1 125.73(15) . . ?
C1 N1 C4 109.98(18) . . ?
C4 N1 Ag1 124.27(15) . . ?
C2 C3 H3A 111.0 . . ?
C2 C3 H3B 111.0 . . ?
H3A C3 H3B 109.0 . . ?
C4 C3 C2 103.63(18) . . ?
C4 C3 H3A 111.0 . . ?
C4 C3 H3B 111.0 . . ?
Cs2 O2 Cs1 106.33(5) . 1_655 ?
Cs1 O2 Cs2 91.30(4) 2_675 . ?
Cs1 O2 Cs1 96.19(4) 2_675 1_655 ?
C4 O2 Cs2 101.69(14) . . ?
C4 O2 Cs1 150.22(15) . 2_675 ?
C4 O2 Cs1 105.45(14) . 1_655 ?
C5 C6 C7 103.65(19) . . ?
C5 C6 H6A 111.0 . . ?
C5 C6 H6B 111.0 . . ?
C7 C6 H6A 111.0 . . ?
C7 C6 H6B 111.0 . . ?
H6A C6 H6B 109.0 . . ?
C16 N4 Ag3 123.45(16) . . ?
C13 N4 Ag3 127.22(15) . . ?
C13 N4 C16 109.33(19) . . ?
N4 C16 C15 111.2(2) . . ?
O8 C16 N4 124.4(2) . . ?
O8 C16 C15 124.4(2) . . ?
H14A C14 H14B 109.1 . . ?
C15 C14 H14A 111.1 . . ?
C15 C14 H14B 111.1 . . ?
C13 C14 H14A 111.1 . . ?
C13 C14 H14B 111.1 . . ?
C13 C14 C15 103.30(19) . . ?
C16 C15 C14 103.29(19) . . ?
C16 C15 H15A 111.1 . . ?
C16 C15 H15B 111.1 . . ?
C14 C15 H15A 111.1 . . ?
C14 C15 H15B 111.1 . . ?
H15A C15 H15B 109.1 . . ?
N4 C13 C14 111.9(2) . . ?
O7 C13 N4 124.1(2) . . ?
O7 C13 C14 124.0(2) . . ?
Cs2 O8 Cs2 114.23(5) 2_765 . ?
C16 O8 Cs2 107.51(14) . . ?
C16 O8 Cs2 123.70(14) . 2_765 ?
N1 C4 C3 111.23(19) . . ?
O2 C4 N1 124.8(2) . . ?
O2 C4 C3 124.0(2) . . ?
Cs1 O9 H9A 78(3) . . ?
Cs1 O9 H9B 127(2) . . ?
H9A O9 H9B 106(3) . . ?
H13A O13 H13B 105(4) . . ?
Cs2 O11 H11C 78(3) 2_675 . ?
Cs2 O11 H11D 148(3) 2_675 . ?
Cs1 O11 Cs2 90.80(5) . 2_675 ?
Cs1 O11 H11C 120(3) . . ?
Cs1 O11 H11D 114(3) . . ?
H11C O11 H11D 103(4) . . ?
H14C O14 H14D 101(4) . . ?
Cs1 O10 H10C 147(3) . . ?
Cs1 O10 H10D 115(3) . . ?
H10C O10 H10D 90(4) . . ?
Cs2 O12 H12A 144(3) . . ?
Cs2 O12 H12B 82(3) . . ?
H12A O12 H12B 101(4) . . ?
H15C O15 H15D 105(3) . . ?
H16A O16 H16B 114(4) . . ?

loop_
_geom_bond_atom_site_label_1
_geom_bond_atom_site_label_2
_geom_bond_distance
_geom_bond_site_symmetry_2
_geom_bond_publ_flag
Cs2 O4 3.2555(17) . ?
Cs2 O3 3.1845(17) 1_655 ?
Cs2 O5 2.9967(17) . ?
Cs2 O2 3.2258(17) . ?
Cs2 O8 3.1189(17) 2_765 ?
Cs2 O8 3.1721(17) . ?
Cs2 O11 3.189(2) 2_675 ?
Cs2 O12 3.244(2) . ?
Cs2 H12B 3.24(4) . ?
Cs1 O3 3.1537(17) . ?
Cs1 O5 3.1093(18) 2_675 ?
Cs1 O1 3.1870(16) . ?
Cs1 O2 3.0252(17) 2_675 ?
Cs1 O2 3.3620(17) 1_455 ?
Cs1 O9 3.2839(19) . ?
Cs1 O11 3.0914(19) . ?
Cs1 O10 3.420(2) . ?
Cs1 H9A 3.22(4) . ?
Ag3 Ag2 3.3292(3) . ?
Ag3 Ag2 3.3293(3) 2_665 ?
Ag3 N4 2.0895(19) . ?
Ag3 N4 2.0895(19) 2_665 ?
Ag1 Ag2 3.2209(3) . ?
Ag1 Ag2 3.2209(3) 2_675 ?
Ag1 N1 2.0749(18) . ?
Ag1 N1 2.0749(18) 2_675 ?
Ag2 N3 2.0745(19) . ?
Ag2 N2 2.0754(19) . ?
O6 C12 1.237(3) . ?
O4 C8 1.234(3) . ?
C8 N2 1.360(3) . ?
C8 C7 1.519(3) . ?
N3 C12 1.355(3) . ?
N3 C9 1.375(3) . ?
N2 C5 1.371(3) . ?
C12 C11 1.517(3) . ?
O3 Cs2 3.1845(17) 1_455 ?
O3 C5 1.233(3) . ?
O5 Cs1 3.1093(18) 2_675 ?
O5 C9 1.221(3) . ?
C11 H11A 0.9900 . ?
C11 H11B 0.9900 . ?
C11 C10 1.523(3) . ?
C5 C6 1.509(3) . ?
C7 H7A 0.9900 . ?
C7 H7B 0.9900 . ?
C7 C6 1.525(3) . ?
C10 H10A 0.9900 . ?
C10 H10B 0.9900 . ?
C10 C9 1.513(3) . ?
O1 C1 1.235(3) . ?
C2 H2A 0.9900 . ?
C2 H2B 0.9900 . ?
C2 C1 1.516(3) . ?
C2 C3 1.520(3) . ?
C1 N1 1.363(3) . ?
N1 C4 1.369(3) . ?
C3 H3A 0.9900 . ?
C3 H3B 0.9900 . ?
C3 C4 1.513(3) . ?
O2 Cs1 3.0252(17) 2_675 ?
O2 Cs1 3.3620(17) 1_655 ?
O2 C4 1.227(3) . ?
C6 H6A 0.9900 . ?
C6 H6B 0.9900 . ?
N4 C16 1.369(3) . ?
N4 C13 1.358(3) . ?
C16 C15 1.513(3) . ?
C16 O8 1.229(3) . ?
C14 H14A 0.9900 . ?
C14 H14B 0.9900 . ?
C14 C15 1.518(3) . ?
C14 C13 1.511(3) . ?
C15 H15A 0.9900 . ?
C15 H15B 0.9900 . ?
C13 O7 1.238(3) . ?
O8 Cs2 3.1189(17) 2_765 ?
O9 H9A 0.86(4) . ?
O9 H9B 0.90(4) . ?
O13 H13A 0.83(4) . ?
O13 H13B 0.85(4) . ?
O11 Cs2 3.189(2) 2_675 ?
O11 H11C 0.75(4) . ?
O11 H11D 0.86(4) . ?
O14 H14C 0.85(4) . ?
O14 H14D 0.75(4) . ?
O10 H10C 0.86(4) . ?
O10 H10D 0.76(4) . ?
O12 H12A 0.81(4) . ?
O12 H12B 0.82(4) . ?
O15 H15C 0.91(3) . ?
O15 H15D 0.86(4) . ?
O16 H16A 0.82(4) . ?
O16 H16B 0.72(4) . ?

loop_
_geom_torsion_atom_site_label_1
_geom_torsion_atom_site_label_2
_geom_torsion_atom_site_label_3
_geom_torsion_atom_site_label_4
_geom_torsion
_geom_torsion_site_symmetry_1
_geom_torsion_site_symmetry_2
_geom_torsion_site_symmetry_3
_geom_torsion_site_symmetry_4
_geom_torsion_publ_flag
Cs2 O4 C8 N2 6.5(5) . . . . ?
Cs2 O4 C8 C7 -172.7(2) . . . . ?
Cs2 O3 C5 N2 112.2(2) 1_455 . . . ?
Cs2 O3 C5 C6 -68.7(3) 1_455 . . . ?
Cs2 O5 C9 N3 38.5(5) . . . . ?
Cs2 O5 C9 C10 -142.1(3) . . . . ?
Cs2 O2 C4 N1 -102.7(2) . . . . ?
Cs2 O2 C4 C3 77.1(2) . . . . ?
Cs1 O3 C5 N2 -97.1(2) . . . . ?
Cs1 O3 C5 C6 82.1(2) . . . . ?
Cs1 O5 C9 N3 -111.9(2) 2_675 . . . ?
Cs1 O5 C9 C10 67.5(2) 2_675 . . . ?
Cs1 O1 C1 C2 -176.38(17) . . . . ?
Cs1 O1 C1 N1 3.4(4) . . . . ?
Cs1 O2 C4 N1 146.49(18) 1_655 . . . ?
Cs1 O2 C4 N1 11.4(4) 2_675 . . . ?
Cs1 O2 C4 C3 -33.7(2) 1_655 . . . ?
Cs1 O2 C4 C3 -168.84(19) 2_675 . . . ?
Ag3 N4 C16 C15 -172.84(14) . . . . ?
Ag3 N4 C16 O8 7.7(3) . . . . ?
Ag3 N4 C13 C14 178.88(14) . . . . ?
Ag3 N4 C13 O7 -2.9(3) . . . . ?
Ag1 N1 C4 C3 176.34(14) . . . . ?
Ag1 N1 C4 O2 -3.9(3) . . . . ?
Ag2 N3 C12 O6 3.3(3) . . . . ?
Ag2 N3 C12 C11 -177.69(15) . . . . ?
Ag2 N3 C9 O5 -5.3(3) . . . . ?
Ag2 N3 C9 C10 175.23(14) . . . . ?
Ag2 N2 C5 O3 -2.5(3) . . . . ?
Ag2 N2 C5 C6 178.29(15) . . . . ?
O6 C12 C11 C10 179.7(2) . . . . ?
O4 C8 N2 Ag2 -0.5(3) . . . . ?
O4 C8 N2 C5 -178.6(2) . . . . ?
O4 C8 C7 C6 -178.4(2) . . . . ?
C8 N2 C5 O3 175.5(2) . . . . ?
C8 N2 C5 C6 -3.7(3) . . . . ?
C8 C7 C6 C5 -4.1(2) . . . . ?
N3 C12 C11 C10 0.6(2) . . . . ?
N2 C8 C7 C6 2.3(2) . . . . ?
N2 C5 C6 C7 5.0(3) . . . . ?
C12 N3 C9 O5 174.2(2) . . . . ?
C12 N3 C9 C10 -5.3(3) . . . . ?
C12 C11 C10 C9 -3.4(2) . . . . ?
O3 C5 C6 C7 -174.3(2) . . . . ?
C11 C10 C9 N3 5.4(3) . . . . ?
C11 C10 C9 O5 -174.1(2) . . . . ?
C7 C8 N2 Ag2 178.86(14) . . . . ?
C7 C8 N2 C5 0.8(2) . . . . ?
O1 C1 N1 Ag1 0.6(3) . . . . ?
O1 C1 N1 C4 179.2(2) . . . . ?
C2 C1 N1 Ag1 -179.65(14) . . . . ?
C2 C1 N1 C4 -1.0(2) . . . . ?
C2 C3 C4 N1 4.6(2) . . . . ?
C2 C3 C4 O2 -175.3(2) . . . . ?
C9 N3 C12 O6 -176.2(2) . . . . ?
C9 N3 C12 C11 2.9(2) . . . . ?
C1 C2 C3 C4 -4.7(2) . . . . ?
C1 N1 C4 C3 -2.3(2) . . . . ?
C1 N1 C4 O2 177.5(2) . . . . ?
C3 C2 C1 O1 -176.4(2) . . . . ?
C3 C2 C1 N1 3.8(2) . . . . ?
N4 C16 C15 C14 -10.3(3) . . . . ?
N4 C16 O8 Cs2 -112.5(2) . . . 2_765 ?
N4 C16 O8 Cs2 110.8(2) . . . . ?
C16 N4 C13 C14 -1.7(2) . . . . ?
C16 N4 C13 O7 176.5(2) . . . . ?
C15 C16 O8 Cs2 -68.6(2) . . . . ?
C15 C16 O8 Cs2 68.0(3) . . . 2_765 ?
C15 C14 C13 N4 -4.7(3) . . . . ?
C15 C14 C13 O7 177.1(2) . . . . ?
C13 N4 C16 C15 7.8(3) . . . . ?
C13 N4 C16 O8 -171.7(2) . . . . ?
C13 C14 C15 C16 8.5(2) . . . . ?
O8 C16 C15 C14 169.1(2) . . . . ?
